data_4512060
loop_
_publ_author_name
'Park, In-Hyeok'
'Kim, Ja-Yeon'
'Kim, Kihwan'
'Lee, Shim Sung'

_publ_section_title
;
 Homonuclear and Heteronuclear Complexes of Calix[4]-bis-monothiacrown-5
 with Oligomer and Polymer Structures
;
_journal_issue 11
_journal_name_full 'Crystal Growth &amp; Design'
_journal_page_first 6012
_journal_paper_doi 10.1021/cg501194n
_journal_volume 14
_journal_year 2014
_chemical_formula_moiety 'C48 H52 Hg2 N4 O8 S6, C H2 Cl2'
_chemical_formula_sum 'C49 H54 Cl2 Hg2 N4 O8 S6'
_chemical_formula_weight 1491.40
_chemical_name_systematic
; 
 ? 
;
_space_group_IT_number 33
_symmetry_cell_setting orthorhombic
_symmetry_space_group_name_Hall 'P 2c -2n'
_symmetry_space_group_name_H-M 'P n a 21'
_atom_sites_solution_hydrogens geom
_atom_sites_solution_primary direct
_atom_sites_solution_secondary difmap
_audit_creation_method SHELXL-97
_cell_angle_alpha 90.00
_cell_angle_beta 90.00
_cell_angle_gamma 90.00
_cell_formula_units_Z 4
_cell_length_a 30.8857(12)
_cell_length_b 16.9408(7)
_cell_length_c 10.3607(4)
_cell_measurement_reflns_used 7200
_cell_measurement_temperature 173(2)
_cell_measurement_theta_max 24.69
_cell_measurement_theta_min 2.30
_cell_volume 5421.0(4)
_computing_cell_refinement 'Bruker SAINT'
_computing_data_collection 'Bruker APEX2'
_computing_data_reduction 'Bruker SAINT'
_computing_molecular_graphics 'Bruker SHELXTL'
_computing_publication_material 'Bruker SHELXTL'
_computing_structure_refinement 'SHELXL-97 (Sheldrick, 2008)'
_computing_structure_solution 'SHELXS-97 (Sheldrick, 2008)'
_diffrn_ambient_temperature 173(2)
_diffrn_measured_fraction_theta_full 1.000
_diffrn_measured_fraction_theta_max 1.000
_diffrn_measurement_device_type 'Bruker APEX-II CCD'
_diffrn_measurement_method '\f and \w scans'
_diffrn_radiation_monochromator graphite
_diffrn_radiation_source 'fine-focus sealed tube'
_diffrn_radiation_type MoK\a
_diffrn_radiation_wavelength 0.71073
_diffrn_reflns_av_R_equivalents 0.0465
_diffrn_reflns_av_sigmaI/netI 0.0696
_diffrn_reflns_limit_h_max 36
_diffrn_reflns_limit_h_min -38
_diffrn_reflns_limit_k_max 20
_diffrn_reflns_limit_k_min -20
_diffrn_reflns_limit_l_max 12
_diffrn_reflns_limit_l_min -12
_diffrn_reflns_number 25394
_diffrn_reflns_theta_full 26.00
_diffrn_reflns_theta_max 26.00
_diffrn_reflns_theta_min 1.32
_exptl_absorpt_coefficient_mu 6.042
_exptl_absorpt_correction_T_max 0.3824
_exptl_absorpt_correction_T_min 0.2670
_exptl_absorpt_correction_type multi-scan
_exptl_absorpt_process_details SADABS
_exptl_crystal_colour colourless
_exptl_crystal_density_diffrn 1.827
_exptl_crystal_density_method 'not measured'
_exptl_crystal_description block
_exptl_crystal_F_000 2920
_exptl_crystal_size_max 0.30
_exptl_crystal_size_mid 0.22
_exptl_crystal_size_min 0.20
_refine_diff_density_max 2.539
_refine_diff_density_min -0.860
_refine_diff_density_rms 0.138
_refine_ls_abs_structure_details 'Flack H D (1983), Acta Cryst. A39, 876-881'
_refine_ls_abs_structure_Flack 0.120(7)
_refine_ls_extinction_method none
_refine_ls_goodness_of_fit_ref 1.009
_refine_ls_hydrogen_treatment constr
_refine_ls_matrix_type full
_refine_ls_number_parameters 660
_refine_ls_number_reflns 9689
_refine_ls_number_restraints 7
_refine_ls_restrained_S_all 1.012
_refine_ls_R_factor_all 0.0497
_refine_ls_R_factor_gt 0.0408
_refine_ls_shift/su_max 0.001
_refine_ls_shift/su_mean 0.000
_refine_ls_structure_factor_coef Fsqd
_refine_ls_weighting_details 'calc w=1/[\s^2^(Fo^2^)+(0.0449P)^2^+0.0000P] where P=(Fo^2^+2Fc^2^)/3'
_refine_ls_weighting_scheme calc
_refine_ls_wR_factor_gt 0.0902
_refine_ls_wR_factor_ref 0.0947
_reflns_number_gt 8440
_reflns_number_total 9689
_reflns_threshold_expression >2sigma(I)
_cod_data_source_file cg501194n_si_002.cif
_cod_data_source_block 2
_cod_depositor_comments
;
The following automatic conversions were performed:

'_symmetry_cell_setting' value 'Orthorhombic' changed to
'orthorhombic' according to
/home/saulius/struct/COD-crude-data--automatic-downloads/rss-feeds/ACS/lib/dictionaries/cif_core.dic
dictionary named 'cif_core.dic' version 2.4.2 from 2011-04-26.

Automatic conversion script
Id: cif_fix_values 2281 2013-09-26 08:29:07Z andrius 

 Adding full bibliography for 4512059--4512065.cif.
;
_cod_original_sg_symbol_H-M Pna2(1)
_cod_database_code 4512060

loop_
_symmetry_equiv_pos_as_xyz
'x, y, z'
'-x, -y, z+1/2'
'x+1/2, -y+1/2, z'
'-x+1/2, y+1/2, z+1/2'

loop_
_atom_site_label
_atom_site_type_symbol
_atom_site_fract_x
_atom_site_fract_y
_atom_site_fract_z
_atom_site_U_iso_or_equiv
_atom_site_adp_type
_atom_site_occupancy
_atom_site_symmetry_multiplicity
_atom_site_calc_flag
_atom_site_refinement_flags
_atom_site_disorder_assembly
_atom_site_disorder_group
Hg1 Hg 0.410463(10) 0.662061(16) 0.51174(4) 0.03581(9) Uani 1 1 d . . .
Hg2 Hg 0.517323(10) 0.878132(15) 0.80980(4) 0.03691(9) Uani 1 1 d . . .
S1 S 0.42166(7) 0.69355(12) 0.2795(2) 0.0351(5) Uani 1 1 d . . .
S2 S 0.01528(6) 0.67902(12) 0.0448(2) 0.0332(5) Uani 1 1 d . . .
S3 S 0.37440(7) 0.77151(12) 0.6387(2) 0.0402(5) Uani 1 1 d . . .
S4 S 0.41706(9) 0.54423(13) 0.6461(3) 0.0563(7) Uani 1 1 d . . .
S5 S 0.55716(7) 0.78569(13) 0.6678(2) 0.0410(5) Uani 1 1 d . . .
S6 S 0.50951(7) 1.02090(11) 0.8043(3) 0.0486(6) Uani 1 1 d . . .
O1 O 0.24602(15) 0.5911(3) 0.3224(6) 0.0288(11) Uani 1 1 d . . .
O2 O 0.33184(19) 0.6357(3) 0.3956(6) 0.0316(13) Uani 1 1 d . . .
O3 O 0.35806(19) 0.8275(3) 0.1237(6) 0.0411(14) Uani 1 1 d . . .
O4 O 0.27256(17) 0.7916(3) 0.0313(6) 0.0355(14) Uani 1 1 d . . .
O5 O 0.15552(17) 0.7841(3) 0.2846(5) 0.0305(12) Uani 1 1 d . . .
O6 O 0.0742(2) 0.8164(4) 0.1811(7) 0.0510(17) Uani 1 1 d . . .
O7 O 0.10428(19) 0.6241(3) -0.0903(6) 0.0378(14) Uani 1 1 d . . .
O8 O 0.19371(18) 0.5921(3) -0.0178(5) 0.0357(14) Uani 1 1 d . . .
N1 N 0.4443(2) 0.8175(4) 0.7932(9) 0.0451(18) Uani 1 1 d . . .
N2 N 0.4260(4) 0.6156(7) 0.8873(10) 0.076(3) Uani 1 1 d . . .
N3 N 0.4878(3) 0.7210(5) 0.5260(10) 0.059(2) Uani 1 1 d . . .
N4 N 0.5325(5) 1.0607(6) 1.0599(12) 0.085(4) Uani 1 1 d . . .
C1 C 0.2678(3) 0.5535(5) 0.4260(9) 0.039(2) Uani 1 1 d . . .
H1A H 0.2586 0.4976 0.4322 0.047 Uiso 1 1 calc R . .
H1B H 0.2607 0.5801 0.5084 0.047 Uiso 1 1 calc R . .
C2 C 0.3166(3) 0.5582(4) 0.4006(10) 0.041(2) Uani 1 1 d . . .
H2A H 0.3321 0.5295 0.4697 0.049 Uiso 1 1 calc R . .
H2B H 0.3231 0.5317 0.3177 0.049 Uiso 1 1 calc R . .
C3 C 0.3322(3) 0.6687(4) 0.2693(8) 0.0305(18) Uani 1 1 d . . .
H3A H 0.3277 0.7264 0.2754 0.037 Uiso 1 1 calc R . .
H3B H 0.3079 0.6462 0.2189 0.037 Uiso 1 1 calc R . .
C4 C 0.3741(3) 0.6529(5) 0.1991(8) 0.0327(18) Uani 1 1 d . . .
H4A H 0.3721 0.6757 0.1113 0.039 Uiso 1 1 calc R . .
H4B H 0.3779 0.5952 0.1900 0.039 Uiso 1 1 calc R . .
C5 C 0.4143(3) 0.7997(5) 0.2764(9) 0.040(2) Uani 1 1 d . . .
H5A H 0.3901 0.8143 0.3343 0.048 Uiso 1 1 calc R . .
H5B H 0.4409 0.8256 0.3091 0.048 Uiso 1 1 calc R . .
C6 C 0.4048(3) 0.8293(6) 0.1420(12) 0.054(3) Uani 1 1 d . . .
H6A H 0.4158 0.8839 0.1315 0.064 Uiso 1 1 calc R . .
H6B H 0.4192 0.7953 0.0772 0.064 Uiso 1 1 calc R . .
C7 C 0.3464(3) 0.8300(6) -0.0088(10) 0.049(2) Uani 1 1 d . . .
H7A H 0.3523 0.7780 -0.0487 0.059 Uiso 1 1 calc R . .
H7B H 0.3644 0.8698 -0.0536 0.059 Uiso 1 1 calc R . .
C8 C 0.3007(3) 0.8497(6) -0.0254(11) 0.053(3) Uani 1 1 d . . .
H8A H 0.2949 0.9016 0.0147 0.064 Uiso 1 1 calc R . .
H8B H 0.2942 0.8541 -0.1187 0.064 Uiso 1 1 calc R . .
C9 C 0.2311(3) 0.7975(4) -0.0178(7) 0.0312(19) Uani 1 1 d . . .
C10 C 0.2007(3) 0.8486(4) 0.0387(8) 0.034(2) Uani 1 1 d . . .
C11 C 0.1609(3) 0.8570(4) -0.0215(9) 0.036(2) Uani 1 1 d . . .
H11A H 0.1402 0.8923 0.0139 0.043 Uiso 1 1 calc R . .
C12 C 0.1508(3) 0.8153(5) -0.1314(9) 0.040(2) Uani 1 1 d . . .
H12A H 0.1239 0.8238 -0.1736 0.047 Uiso 1 1 calc R . .
C13 C 0.1797(3) 0.7614(5) -0.1801(10) 0.046(2) Uani 1 1 d . . .
H13A H 0.1720 0.7313 -0.2541 0.055 Uiso 1 1 calc R . .
C14 C 0.2203(3) 0.7498(4) -0.1223(8) 0.0341(19) Uani 1 1 d . . .
C15 C 0.2510(3) 0.6895(6) -0.1767(8) 0.045(2) Uani 1 1 d . . .
H15A H 0.2771 0.7179 -0.2073 0.054 Uiso 1 1 calc R . .
H15B H 0.2371 0.6657 -0.2535 0.054 Uiso 1 1 calc R . .
C16 C 0.2662(3) 0.6218(5) -0.0898(8) 0.038(2) Uani 1 1 d . . .
C17 C 0.2383(2) 0.5768(4) -0.0157(8) 0.0290(18) Uani 1 1 d . . .
C18 C 0.2529(3) 0.5161(4) 0.0639(8) 0.0337(19) Uani 1 1 d . . .
C19 C 0.2967(3) 0.4971(5) 0.0567(9) 0.040(2) Uani 1 1 d . . .
H19A H 0.3075 0.4544 0.1066 0.049 Uiso 1 1 calc R . .
C20 C 0.3244(3) 0.5383(5) -0.0198(9) 0.042(2) Uani 1 1 d . . .
H20A H 0.3541 0.5237 -0.0239 0.050 Uiso 1 1 calc R . .
C21 C 0.3095(3) 0.6012(5) -0.0915(9) 0.041(2) Uani 1 1 d . . .
H21A H 0.3292 0.6308 -0.1428 0.050 Uiso 1 1 calc R . .
C22 C 0.2228(3) 0.4681(4) 0.1505(10) 0.040(2) Uani 1 1 d . . .
H22A H 0.2067 0.4310 0.0946 0.048 Uiso 1 1 calc R . .
H22B H 0.2412 0.4358 0.2082 0.048 Uiso 1 1 calc R . .
C23 C 0.1909(3) 0.5097(4) 0.2321(8) 0.0308(18) Uani 1 1 d . . .
C24 C 0.1476(3) 0.4858(4) 0.2362(9) 0.038(2) Uani 1 1 d . . .
H24A H 0.1386 0.4437 0.1818 0.045 Uiso 1 1 calc R . .
C25 C 0.1177(3) 0.5199(4) 0.3140(11) 0.040(2) Uani 1 1 d . . .
H25A H 0.0889 0.5002 0.3164 0.049 Uiso 1 1 calc R . .
C26 C 0.1294(3) 0.5838(5) 0.3902(8) 0.0349(19) Uani 1 1 d . . .
H26A H 0.1082 0.6098 0.4411 0.042 Uiso 1 1 calc R . .
C27 C 0.1720(3) 0.6099(4) 0.3923(7) 0.0289(17) Uani 1 1 d . . .
C28 C 0.1843(3) 0.6772(5) 0.4827(8) 0.035(2) Uani 1 1 d . . .
H28A H 0.1572 0.7012 0.5155 0.042 Uiso 1 1 calc R . .
H28B H 0.1996 0.6541 0.5578 0.042 Uiso 1 1 calc R . .
C29 C 0.2121(3) 0.7423(4) 0.4291(8) 0.0313(18) Uani 1 1 d . . .
C30 C 0.1980(2) 0.7913(4) 0.3303(7) 0.0267(17) Uani 1 1 d . . .
C31 C 0.2250(3) 0.8467(4) 0.2717(8) 0.0312(19) Uani 1 1 d . . .
C32 C 0.2659(3) 0.8569(4) 0.3222(9) 0.036(2) Uani 1 1 d . . .
H32A H 0.2844 0.8959 0.2864 0.043 Uiso 1 1 calc R . .
C33 C 0.2804(3) 0.8107(4) 0.4256(8) 0.036(2) Uani 1 1 d . . .
H33A H 0.3087 0.8182 0.4597 0.043 Uiso 1 1 calc R . .
C34 C 0.2533(3) 0.7541(5) 0.4777(8) 0.036(2) Uani 1 1 d . . .
H34A H 0.2631 0.7228 0.5479 0.043 Uiso 1 1 calc R . .
C35 C 0.1268(5) 0.8368(8) 0.3429(15) 0.093(4) Uani 1 1 d U . .
H35A H 0.1373 0.8910 0.3257 0.111 Uiso 1 1 calc R . .
H35B H 0.1283 0.8284 0.4373 0.111 Uiso 1 1 calc R . .
C36 C 0.0831(3) 0.8331(6) 0.3061(13) 0.058(3) Uani 1 1 d . . .
H36A H 0.0687 0.7928 0.3603 0.070 Uiso 1 1 calc R . .
H36B H 0.0696 0.8846 0.3269 0.070 Uiso 1 1 calc R . .
C37 C 0.0315(3) 0.8290(5) 0.1405(11) 0.049(2) Uani 1 1 d . . .
H37A H 0.0266 0.8861 0.1258 0.059 Uiso 1 1 calc R . .
H37B H 0.0111 0.8110 0.2081 0.059 Uiso 1 1 calc R . .
C38 C 0.0235(3) 0.7847(4) 0.0191(11) 0.039(2) Uani 1 1 d . . .
H38A H 0.0485 0.7923 -0.0395 0.046 Uiso 1 1 calc R . .
H38B H -0.0024 0.8068 -0.0240 0.046 Uiso 1 1 calc R . .
C39 C 0.0657(3) 0.6436(5) 0.1131(9) 0.036(2) Uani 1 1 d . . .
H39A H 0.0693 0.6676 0.1995 0.043 Uiso 1 1 calc R . .
H39B H 0.0634 0.5858 0.1252 0.043 Uiso 1 1 calc R . .
C40 C 0.1056(3) 0.6606(4) 0.0347(8) 0.033(2) Uani 1 1 d . . .
H40A H 0.1086 0.7184 0.0239 0.040 Uiso 1 1 calc R . .
H40B H 0.1313 0.6413 0.0821 0.040 Uiso 1 1 calc R . .
C41 C 0.1240(3) 0.5493(5) -0.0932(10) 0.047(2) Uani 1 1 d . . .
H41A H 0.1098 0.5167 -0.1601 0.057 Uiso 1 1 calc R . .
H41B H 0.1195 0.5231 -0.0089 0.057 Uiso 1 1 calc R . .
C42 C 0.1726(3) 0.5527(6) -0.1212(11) 0.052(3) Uani 1 1 d . . .
H42A H 0.1842 0.4985 -0.1303 0.062 Uiso 1 1 calc R . .
H42B H 0.1778 0.5813 -0.2030 0.062 Uiso 1 1 calc R . .
C43 C 0.2111(3) 0.8953(4) 0.1584(9) 0.040(2) Uani 1 1 d . . .
H43A H 0.2344 0.9334 0.1378 0.048 Uiso 1 1 calc R . .
H43B H 0.1851 0.9261 0.1832 0.048 Uiso 1 1 calc R . .
C44 C 0.2024(2) 0.5709(3) 0.3173(9) 0.0284(16) Uani 1 1 d . . .
C45 C 0.4167(3) 0.7983(5) 0.7270(10) 0.039(2) Uani 1 1 d . . .
C46 C 0.4226(3) 0.5890(6) 0.7903(12) 0.055(3) Uani 1 1 d . . .
C47 C 0.5155(3) 0.7476(5) 0.5865(9) 0.039(2) Uani 1 1 d . . .
C48 C 0.5217(4) 1.0434(5) 0.9566(13) 0.054(3) Uani 1 1 d . . .
C49 C 0.4656(6) 0.4477(19) 0.204(3) 0.187(15) Uani 1 1 d . . .
H49A H 0.4772 0.3946 0.2242 0.225 Uiso 0.552(11) 1 calc PR A 1
H49B H 0.4851 0.4713 0.1386 0.225 Uiso 0.552(11) 1 calc PR A 1
H49C H 0.4971 0.4581 0.2075 0.225 Uiso 0.448(11) 1 calc PR A 2
H49D H 0.4621 0.3901 0.1914 0.225 Uiso 0.448(11) 1 calc PR A 2
Cl1 Cl 0.4146(2) 0.4351(3) 0.1314(6) 0.074(2) Uani 0.552(11) 1 d P A 1
Cl2 Cl 0.4688(3) 0.4998(6) 0.3314(11) 0.097(3) Uani 0.552(11) 1 d P A 1
Cl1' Cl 0.4493(3) 0.4859(6) 0.0887(10) 0.097(4) Uani 0.448(11) 1 d P A 2
Cl2' Cl 0.4433(7) 0.4718(7) 0.3622(11) 0.120(6) Uani 0.448(11) 1 d P A 2

loop_
_atom_site_aniso_label
_atom_site_aniso_U_11
_atom_site_aniso_U_22
_atom_site_aniso_U_33
_atom_site_aniso_U_23
_atom_site_aniso_U_13
_atom_site_aniso_U_12
Hg1 0.03576(17) 0.04175(14) 0.02992(16) -0.00317(16) -0.00684(17) -0.00080(13)
Hg2 0.03713(17) 0.03829(13) 0.03532(17) -0.00421(16) -0.00848(17) -0.00023(13)
S1 0.0251(10) 0.0525(10) 0.0277(13) -0.0048(9) -0.0013(9) -0.0042(9)
S2 0.0239(10) 0.0456(10) 0.0301(12) 0.0029(8) -0.0012(8) 0.0021(8)
S3 0.0305(12) 0.0530(11) 0.0371(13) -0.0136(10) -0.0089(10) 0.0057(9)
S4 0.0655(19) 0.0436(11) 0.0600(18) 0.0067(12) -0.0108(15) 0.0019(11)
S5 0.0285(12) 0.0566(11) 0.0379(13) -0.0118(10) -0.0047(10) 0.0009(9)
S6 0.0453(14) 0.0416(9) 0.0588(15) 0.0074(13) -0.0144(14) 0.0021(9)
O1 0.020(3) 0.034(2) 0.033(3) 0.010(3) -0.001(3) -0.0048(19)
O2 0.030(3) 0.039(3) 0.026(3) 0.002(2) -0.006(3) -0.003(2)
O3 0.026(3) 0.062(3) 0.035(4) 0.010(3) -0.003(3) -0.010(3)
O4 0.029(3) 0.045(3) 0.033(4) 0.017(3) -0.005(3) -0.003(2)
O5 0.030(3) 0.040(2) 0.022(3) -0.010(2) -0.004(2) 0.001(2)
O6 0.029(3) 0.084(4) 0.041(4) -0.020(3) -0.004(3) 0.008(3)
O7 0.029(3) 0.060(3) 0.024(3) -0.002(3) -0.004(3) 0.007(3)
O8 0.030(3) 0.044(3) 0.033(4) -0.014(3) -0.005(3) 0.008(2)
N1 0.032(4) 0.065(4) 0.038(5) -0.016(4) -0.006(4) -0.008(3)
N2 0.065(7) 0.126(9) 0.038(6) 0.016(6) 0.004(5) -0.024(6)
N3 0.035(4) 0.085(6) 0.057(6) -0.028(5) -0.002(5) -0.001(4)
N4 0.135(11) 0.066(6) 0.053(7) -0.022(5) -0.008(7) -0.004(6)
C1 0.027(5) 0.041(4) 0.049(6) 0.022(4) -0.009(4) -0.008(4)
C2 0.036(5) 0.039(4) 0.048(6) 0.010(4) -0.017(4) -0.002(4)
C3 0.032(5) 0.039(4) 0.020(4) 0.009(3) 0.002(3) -0.002(3)
C4 0.027(4) 0.048(4) 0.023(4) -0.010(4) -0.008(4) -0.004(3)
C5 0.034(5) 0.050(5) 0.036(6) 0.003(4) -0.014(4) -0.017(4)
C6 0.045(6) 0.064(6) 0.052(7) 0.016(5) -0.010(5) -0.014(5)
C7 0.042(5) 0.079(6) 0.027(6) 0.021(5) -0.005(5) -0.013(5)
C8 0.026(5) 0.074(5) 0.060(8) 0.040(5) -0.012(5) -0.010(4)
C9 0.033(4) 0.037(3) 0.024(5) 0.018(3) -0.006(3) -0.002(3)
C10 0.043(5) 0.024(3) 0.036(6) 0.007(3) -0.002(4) -0.003(3)
C11 0.035(5) 0.035(3) 0.038(6) 0.011(3) -0.005(4) 0.000(3)
C12 0.031(5) 0.047(4) 0.040(5) 0.008(4) -0.003(4) 0.001(4)
C13 0.045(5) 0.070(5) 0.023(5) 0.009(5) -0.013(5) -0.005(4)
C14 0.032(5) 0.049(4) 0.022(4) 0.005(4) -0.003(4) 0.010(4)
C15 0.036(5) 0.088(6) 0.011(4) 0.002(4) 0.005(4) 0.007(4)
C16 0.034(5) 0.061(5) 0.021(4) -0.010(4) -0.004(4) 0.007(4)
C17 0.023(4) 0.038(3) 0.026(5) -0.014(3) -0.005(3) 0.006(3)
C18 0.036(5) 0.033(3) 0.033(5) -0.012(3) 0.002(4) 0.010(3)
C19 0.040(5) 0.043(4) 0.039(5) -0.019(4) -0.005(4) 0.010(4)
C20 0.024(4) 0.059(5) 0.044(6) -0.018(4) -0.004(4) 0.009(4)
C21 0.032(5) 0.067(5) 0.025(5) -0.008(4) 0.006(4) 0.005(4)
C22 0.036(5) 0.032(4) 0.052(6) -0.006(4) -0.005(5) -0.002(3)
C23 0.029(5) 0.029(3) 0.035(5) 0.002(3) -0.009(4) -0.006(3)
C24 0.036(5) 0.027(3) 0.050(6) 0.008(4) -0.011(4) -0.005(3)
C25 0.030(4) 0.042(4) 0.049(5) 0.019(5) 0.006(5) -0.004(3)
C26 0.036(5) 0.048(4) 0.021(4) 0.009(4) 0.009(4) -0.004(4)
C27 0.027(4) 0.047(4) 0.013(4) 0.010(3) -0.005(3) -0.005(3)
C28 0.038(5) 0.054(4) 0.014(5) 0.000(3) 0.001(4) -0.002(4)
C29 0.038(5) 0.040(4) 0.016(4) -0.012(3) 0.001(4) 0.001(3)
C30 0.033(4) 0.030(3) 0.017(4) -0.009(3) -0.004(3) 0.004(3)
C31 0.041(5) 0.025(3) 0.027(5) -0.006(3) -0.010(4) -0.002(3)
C32 0.046(5) 0.030(3) 0.033(5) -0.010(4) -0.008(5) -0.008(3)
C33 0.041(5) 0.038(4) 0.027(5) -0.011(3) 0.000(4) 0.001(4)
C34 0.043(5) 0.045(4) 0.020(4) -0.011(3) -0.011(4) 0.001(4)
C35 0.078(7) 0.127(8) 0.074(8) -0.049(6) -0.013(6) 0.027(6)
C36 0.039(6) 0.082(7) 0.053(7) -0.015(6) -0.006(6) 0.024(4)
C37 0.037(6) 0.054(5) 0.056(7) -0.014(5) -0.011(5) 0.004(4)
C38 0.034(5) 0.033(4) 0.049(6) 0.000(4) -0.012(5) 0.000(3)
C39 0.029(5) 0.042(4) 0.036(5) 0.007(4) -0.007(4) 0.009(3)
C40 0.031(4) 0.043(4) 0.026(6) -0.003(3) -0.007(4) 0.001(3)
C41 0.042(6) 0.052(5) 0.048(6) -0.018(4) -0.015(5) 0.008(4)
C42 0.037(6) 0.069(6) 0.049(6) -0.025(5) 0.001(5) 0.005(5)
C43 0.051(6) 0.030(4) 0.039(5) 0.002(3) -0.013(5) -0.002(3)
C44 0.023(4) 0.028(3) 0.034(4) 0.011(4) -0.007(4) -0.001(3)
C45 0.044(6) 0.042(4) 0.031(5) -0.011(4) -0.001(5) -0.002(4)
C46 0.048(6) 0.070(6) 0.047(7) 0.022(6) -0.006(5) -0.008(5)
C47 0.035(5) 0.050(5) 0.033(5) -0.019(4) 0.009(4) 0.003(4)
C48 0.059(7) 0.032(4) 0.071(8) 0.003(5) 0.002(6) 0.001(4)
C49 0.073(12) 0.29(3) 0.20(3) -0.17(3) -0.001(16) -0.006(16)
Cl1 0.084(5) 0.063(3) 0.075(4) -0.001(3) -0.017(3) 0.004(3)
Cl2 0.102(6) 0.098(5) 0.091(8) -0.034(5) -0.025(6) 0.024(4)
Cl1' 0.091(7) 0.124(7) 0.075(6) -0.026(5) 0.007(5) 0.025(6)
Cl2' 0.199(17) 0.100(7) 0.060(6) 0.006(5) 0.026(8) 0.028(9)

loop_
_atom_type_symbol
_atom_type_description
_atom_type_scat_dispersion_real
_atom_type_scat_dispersion_imag
_atom_type_scat_source
C C 0.0033 0.0016 'International Tables Vol C Tables 4.2.6.8 and 6.1.1.4'
H H 0.0000 0.0000 'International Tables Vol C Tables 4.2.6.8 and 6.1.1.4'
N N 0.0061 0.0033 'International Tables Vol C Tables 4.2.6.8 and 6.1.1.4'
O O 0.0106 0.0060 'International Tables Vol C Tables 4.2.6.8 and 6.1.1.4'
S S 0.1246 0.1234 'International Tables Vol C Tables 4.2.6.8 and 6.1.1.4'
Hg Hg -2.3894 9.2266 'International Tables Vol C Tables 4.2.6.8 and 6.1.1.4'
Cl Cl 0.1484 0.1585 'International Tables Vol C Tables 4.2.6.8 and 6.1.1.4'

loop_
_geom_angle_atom_site_label_1
_geom_angle_atom_site_label_2
_geom_angle_atom_site_label_3
_geom_angle
_geom_angle_site_symmetry_3
S4 Hg1 S1 135.62(9) .
S4 Hg1 S3 109.82(9) .
S1 Hg1 S3 113.99(7) .
S4 Hg1 N3 101.8(2) .
S1 Hg1 N3 81.1(2) .
S3 Hg1 N3 95.40(19) .
S6 Hg2 S5 131.65(10) .
S6 Hg2 N1 108.66(18) .
S5 Hg2 N1 98.52(19) .
S6 Hg2 S2 112.76(9) 3_566
S5 Hg2 S2 109.29(7) 3_566
N1 Hg2 S2 83.7(2) 3_566
C5 S1 C4 105.4(4) .
C5 S1 Hg1 102.3(3) .
C4 S1 Hg1 104.4(3) .
C39 S2 C38 105.2(4) .
C39 S2 Hg2 102.7(3) 3_464
C38 S2 Hg2 102.9(4) 3_464
C45 S3 Hg1 98.0(3) .
C46 S4 Hg1 98.4(3) .
C47 S5 Hg2 99.3(3) .
C48 S6 Hg2 100.6(3) .
C44 O1 C1 112.2(6) .
C2 O2 C3 114.0(6) .
C7 O3 C6 112.1(7) .
C9 O4 C8 111.1(6) .
C35 O5 C30 113.1(7) .
C36 O6 C37 116.5(8) .
C41 O7 C40 113.3(7) .
C17 O8 C42 112.1(6) .
C45 N1 Hg2 146.8(8) .
C47 N3 Hg1 149.9(8) .
O1 C1 C2 108.2(7) .
O2 C2 C1 112.8(7) .
O2 C3 C4 112.4(7) .
C3 C4 S1 113.8(6) .
C6 C5 S1 111.7(7) .
O3 C6 C5 107.8(8) .
O3 C7 C8 111.4(9) .
O4 C8 C7 112.3(7) .
O4 C9 C14 117.8(7) .
O4 C9 C10 120.7(7) .
C14 C9 C10 121.5(8) .
C11 C10 C9 117.9(8) .
C11 C10 C43 120.3(8) .
C9 C10 C43 121.7(8) .
C12 C11 C10 121.4(8) .
C13 C12 C11 119.9(9) .
C12 C13 C14 121.1(9) .
C9 C14 C13 117.7(8) .
C9 C14 C15 122.3(8) .
C13 C14 C15 119.9(8) .
C14 C15 C16 118.8(7) .
C21 C16 C17 118.1(8) .
C21 C16 C15 118.6(8) .
C17 C16 C15 123.2(8) .
C16 C17 C18 122.3(7) .
C16 C17 O8 120.1(7) .
C18 C17 O8 117.6(7) .
C17 C18 C19 116.9(8) .
C17 C18 C22 123.1(7) .
C19 C18 C22 120.0(8) .
C20 C19 C18 121.6(8) .
C19 C20 C21 120.1(8) .
C20 C21 C16 120.8(9) .
C23 C22 C18 119.3(6) .
C24 C23 C44 115.9(8) .
C24 C23 C22 121.2(7) .
C44 C23 C22 122.7(7) .
C25 C24 C23 123.1(8) .
C24 C25 C26 119.5(8) .
C27 C26 C25 120.4(8) .
C44 C27 C26 118.8(7) .
C44 C27 C28 122.2(7) .
C26 C27 C28 119.0(7) .
C29 C28 C27 117.7(7) .
C34 C29 C30 118.1(7) .
C34 C29 C28 119.8(8) .
C30 C29 C28 122.1(7) .
C29 C30 C31 122.3(7) .
C29 C30 O5 119.5(7) .
C31 C30 O5 118.2(6) .
C32 C31 C30 117.9(7) .
C32 C31 C43 119.4(7) .
C30 C31 C43 122.7(7) .
C31 C32 C33 121.0(8) .
C34 C33 C32 119.4(8) .
C29 C34 C33 121.1(8) .
O5 C35 C36 117.8(10) .
O6 C36 C35 117.6(11) .
O6 C37 C38 109.4(8) .
C37 C38 S2 113.3(7) .
C40 C39 S2 115.4(6) .
O7 C40 C39 112.5(7) .
O7 C41 C42 113.3(8) .
O8 C42 C41 109.0(8) .
C31 C43 C10 114.6(6) .
C27 C44 O1 121.2(7) .
C27 C44 C23 122.1(7) .
O1 C44 C23 116.8(7) .
N1 C45 S3 176.2(9) .
N2 C46 S4 177.2(11) .
N3 C47 S5 177.1(9) .
N4 C48 S6 176.0(12) .
Cl1' C49 Cl2 117(2) .
Cl1' C49 Cl1 52.4(9) .
Cl2 C49 Cl1 118.4(12) .
Cl1' C49 Cl2' 120.6(16) .
Cl2 C49 Cl2' 32.1(6) .
Cl1 C49 Cl2' 94.2(12) .

loop_
_geom_bond_atom_site_label_1
_geom_bond_atom_site_label_2
_geom_bond_distance
_geom_bond_site_symmetry_2
Hg1 S4 2.442(2) .
Hg1 S1 2.488(2) .
Hg1 S3 2.532(2) .
Hg1 N3 2.594(8) .
Hg2 S6 2.4312(19) .
Hg2 S5 2.476(2) .
Hg2 N1 2.484(7) .
Hg2 S2 2.621(2) 3_566
S1 C5 1.813(9) .
S1 C4 1.824(8) .
S2 C39 1.812(8) .
S2 C38 1.828(7) .
S2 Hg2 2.621(2) 3_464
S3 C45 1.659(10) .
S4 C46 1.685(14) .
S5 C47 1.668(10) .
S6 C48 1.666(14) .
O1 C44 1.390(8) .
O1 C1 1.418(10) .
O2 C2 1.396(9) .
O2 C3 1.423(9) .
O3 C7 1.420(12) .
O3 C6 1.457(11) .
O4 C9 1.383(9) .
O4 C8 1.439(10) .
O5 C35 1.396(13) .
O5 C30 1.399(9) .
O6 C36 1.354(14) .
O6 C37 1.403(11) .
O7 C41 1.406(10) .
O7 C40 1.436(10) .
O8 C17 1.401(9) .
O8 C42 1.422(11) .
N1 C45 1.141(12) .
N2 C46 1.106(15) .
N3 C47 1.152(12) .
N4 C48 1.159(15) .
C1 C2 1.531(12) .
C3 C4 1.507(12) .
C5 C6 1.509(14) .
C7 C8 1.460(13) .
C9 C14 1.391(11) .
C9 C10 1.404(11) .
C10 C11 1.386(12) .
C10 C43 1.506(12) .
C11 C12 1.376(13) .
C12 C13 1.372(13) .
C13 C14 1.404(12) .
C14 C15 1.505(11) .
C15 C16 1.531(13) .
C16 C21 1.380(12) .
C16 C17 1.384(12) .
C17 C18 1.393(11) .
C18 C19 1.395(12) .
C18 C22 1.525(13) .
C19 C20 1.359(13) .
C20 C21 1.379(13) .
C22 C23 1.477(12) .
C23 C24 1.399(11) .
C23 C44 1.407(11) .
C24 C25 1.354(13) .
C25 C26 1.388(13) .
C26 C27 1.388(11) .
C27 C44 1.387(11) .
C27 C28 1.524(11) .
C28 C29 1.504(11) .
C29 C34 1.382(12) .
C29 C30 1.389(11) .
C30 C31 1.394(11) .
C31 C32 1.378(12) .
C31 C43 1.497(11) .
C32 C33 1.401(12) .
C33 C34 1.384(12) .
C35 C36 1.403(16) .
C37 C38 1.485(14) .
C39 C40 1.504(13) .
C41 C42 1.528(14) .
C49 Cl1' 1.45(4) .
C49 Cl2 1.59(2) .
C49 Cl1 1.76(2) .
C49 Cl2' 1.83(3) .
